data_4324225
loop_
_publ_author_name
'Daniel M. Wells'
'Emilie Ringe'
'D. Kaczorowski'
'D. Gnida'
'G. Andr\'e'
'Richard G. Haire'
'Donald E. Ellis'
'James A. Ibers'

_publ_contact_author_address
;
Department of Chemistry
Northwestern University
Evanston, IL 60208-3113
;
_publ_contact_author_email ibers@chem.northwestern.edu
_publ_contact_author_fax '1 847 491 3976'
_publ_contact_author_name 'James A. Ibers'
_publ_contact_author_phone '1 847 491 5449'
_publ_section_title
;
 Structure, Properties, and Theoretical Electronic Structure of UCuOP and
 NpCuOP
;
_journal_name_full 'Inorganic Chemistry'
_journal_page_first 576
_journal_page_last 589
_journal_paper_doi 10.1021/ic101665g
_journal_volume 50
_journal_year 2011
_chemical_formula_moiety UCuOP
_chemical_formula_sum 'Cu O P U'
_chemical_formula_weight 348.54
_chemical_name_common 'uranium copper oxyphosphide'
_space_group_IT_number 129
_symmetry_cell_setting tetragonal
_symmetry_space_group_name_Hall '-P 4a 2a'
_symmetry_space_group_name_H-M 'P 4/n m m :2'
_atom_sites_solution_primary direct
_atom_sites_solution_secondary difmap
_audit_creation_method SHELXL-97
_cell_angle_alpha 90.00
_cell_angle_beta 90.00
_cell_angle_gamma 90.00
_cell_formula_units_Z 2
_cell_length_a 3.7817(4)
_cell_length_b 3.7817(4)
_cell_length_c 8.2252(12)
_cell_measurement_reflns_used 1428
_cell_measurement_temperature 153(2)
_cell_measurement_theta_max 84.862
_cell_measurement_theta_min 14.69
_cell_volume 117.63(2)
_computing_cell_refinement 'SMART (Bruker, 2003)'
_computing_data_collection 'SMART (Bruker, 2003)'
_computing_data_reduction 'SAINT-Plus (Bruker, 2003)'
_computing_molecular_graphics 'CrystalMaker (CrystalMaker Software, 2008)'
_computing_publication_material SHELXTL
_computing_structure_refinement 'SHELXL-97 (Sheldrick, 2008)'
_computing_structure_solution 'SHELXS-97 (Sheldrick, 2008)'
_diffrn_ambient_temperature 153(2)
_diffrn_measured_fraction_theta_full 0.987
_diffrn_measured_fraction_theta_max 0.987
_diffrn_measurement_device_type 'Bruker SMART 1000 CCD area-detector'
_diffrn_measurement_method /w
_diffrn_radiation_monochromator graphite
_diffrn_radiation_source 'fine-focus sealed tube'
_diffrn_radiation_type MoK\a
_diffrn_radiation_wavelength 0.71073
_diffrn_reflns_av_R_equivalents 0.0522
_diffrn_reflns_av_sigmaI/netI 0.0431
_diffrn_reflns_limit_h_max 5
_diffrn_reflns_limit_h_min -7
_diffrn_reflns_limit_k_max 6
_diffrn_reflns_limit_k_min -6
_diffrn_reflns_limit_l_max 15
_diffrn_reflns_limit_l_min -15
_diffrn_reflns_number 1400
_diffrn_reflns_theta_full 42.85
_diffrn_reflns_theta_max 42.85
_diffrn_reflns_theta_min 2.48
_exptl_absorpt_coefficient_mu 78.079
_exptl_absorpt_correction_T_max 0.4860
_exptl_absorpt_correction_T_min 0.0461
_exptl_absorpt_correction_type numerical
_exptl_absorpt_process_details 'face-indexed (SADABS; Sheldrick, 2006)'
_exptl_crystal_colour black
_exptl_crystal_density_diffrn 9.840
_exptl_crystal_description plate
_exptl_crystal_F_000 288
_exptl_crystal_size_max 0.0612
_exptl_crystal_size_mid 0.0492
_exptl_crystal_size_min 0.0072
_refine_diff_density_max 4.021
_refine_diff_density_min -5.957
_refine_diff_density_rms 1.068
_refine_ls_extinction_coef 0
_refine_ls_extinction_method none
_refine_ls_goodness_of_fit_ref 1.226
_refine_ls_matrix_type full
_refine_ls_number_parameters 11
_refine_ls_number_reflns 296
_refine_ls_number_restraints 0
_refine_ls_restrained_S_all 1.226
_refine_ls_R_factor_all 0.0414
_refine_ls_R_factor_gt 0.0335
_refine_ls_shift/su_max 0.000
_refine_ls_shift/su_mean 0.000
_refine_ls_structure_factor_coef Fsqd
_refine_ls_weighting_details
; calc



 [1.00000]/



   [\s^2^(Fo^2^)+(0.0360) Fo^2^ ]^2^



;
_refine_ls_weighting_scheme calc
_refine_ls_wR_factor_gt 0.0758
_refine_ls_wR_factor_ref 0.0775
_reflns_number_gt 256
_reflns_number_total 296
_reflns_threshold_expression >2sigma(I)
_cod_data_source_file ic101665g_si_001_2.cif
_cod_data_source_block ucuop
_cod_original_sg_symbol_H-M 'P 4/n m m'
_cod_database_code 4324225

loop_
_symmetry_equiv_pos_as_xyz
'x, y, z'
'-x+1/2, -y+1/2, z'
'-y+1/2, x, z'
'y, -x+1/2, z'
'-x, y+1/2, -z'
'x+1/2, -y, -z'
'y+1/2, x+1/2, -z'
'-y, -x, -z'
'-x, -y, -z'
'x-1/2, y-1/2, -z'
'y-1/2, -x, -z'
'-y, x-1/2, -z'
'x, -y-1/2, z'
'-x-1/2, y, z'
'-y-1/2, -x-1/2, z'
'y, x, z'

loop_
_atom_site_label
_atom_site_type_symbol
_atom_site_fract_x
_atom_site_fract_y
_atom_site_fract_z
_atom_site_U_iso_or_equiv
_atom_site_adp_type
_atom_site_occupancy
_atom_site_symmetry_multiplicity
_atom_site_calc_flag
_atom_site_refinement_flags
U1 U 0.2500 0.2500 0.66522(7) 0.00282(13) Uani 1 8 d S
Cu1 Cu 0.7500 0.2500 0.0000 0.0048(3) Uani 1 8 d S
P1 P 0.2500 0.2500 0.1782(5) 0.0044(6) Uani 1 8 d S
O1 O 0.7500 0.2500 0.5000 0.0061(17) Uani 1 8 d S

loop_
_atom_site_aniso_label
_atom_site_aniso_U_11
_atom_site_aniso_U_22
_atom_site_aniso_U_33
_atom_site_aniso_U_23
_atom_site_aniso_U_13
_atom_site_aniso_U_12
U1 0.00255(15) 0.00255(15) 0.00335(17) 0.000 0.000 0.000
Cu1 0.0041(4) 0.0041(4) 0.0060(6) 0.000 0.000 0.000
P1 0.0041(8) 0.0041(8) 0.0050(13) 0.000 0.000 0.000
O1 0.006(3) 0.006(3) 0.006(3) 0.000 0.000 0.000

loop_
_atom_type_symbol
_atom_type_description
_atom_type_scat_dispersion_real
_atom_type_scat_dispersion_imag
_atom_type_scat_source
O O 0.0106 0.0060 'International Tables Vol C Tables 4.2.6.8 and 6.1.1.4'
P P 0.1023 0.0942 'International Tables Vol C Tables 4.2.6.8 and 6.1.1.4'
Cu Cu 0.3201 1.2651 'International Tables Vol C Tables 4.2.6.8 and 6.1.1.4'
U U -9.6767 9.6646 'International Tables Vol C Tables 4.2.6.8 and 6.1.1.4'

loop_
_geom_angle_atom_site_label_1
_geom_angle_atom_site_label_2
_geom_angle_atom_site_label_3
_geom_angle
_geom_angle_site_symmetry_1
_geom_angle_site_symmetry_3
O1 U1 O1 70.086(12) 9_656 1_455
O1 U1 O1 108.59(2) 9_656 9_666
O1 U1 O1 70.086(12) 1_455 9_666
O1 U1 O1 70.086(12) 9_656 .
O1 U1 O1 108.59(2) 1_455 .
O1 U1 O1 70.086(12) 9_666 .
O1 U1 P1 140.40(3) 9_656 9_666
O1 U1 P1 140.40(3) 1_455 9_666
O1 U1 P1 74.69(6) 9_666 9_666
O1 U1 P1 74.69(6) . 9_666
O1 U1 P1 74.69(6) 9_656 9_556
O1 U1 P1 74.69(6) 1_455 9_556
O1 U1 P1 140.40(3) 9_666 9_556
O1 U1 P1 140.40(3) . 9_556
P1 U1 P1 128.57(15) 9_666 9_556
O1 U1 P1 140.40(3) 9_656 9_566
O1 U1 P1 74.69(6) 1_455 9_566
O1 U1 P1 74.69(6) 9_666 9_566
O1 U1 P1 140.40(3) . 9_566
P1 U1 P1 79.15(6) 9_666 9_566
P1 U1 P1 79.15(6) 9_556 9_566
O1 U1 P1 74.69(6) 9_656 9_656
O1 U1 P1 140.40(3) 1_455 9_656
O1 U1 P1 140.40(3) 9_666 9_656
O1 U1 P1 74.69(6) . 9_656
P1 U1 P1 79.15(6) 9_666 9_656
P1 U1 P1 79.15(6) 9_556 9_656
P1 U1 P1 128.57(15) 9_566 9_656
O1 U1 Cu1 160.182(16) 9_656 9_666
O1 U1 Cu1 118.758(8) 1_455 9_666
O1 U1 Cu1 91.229(11) 9_666 9_666
O1 U1 Cu1 118.758(9) . 9_666
P1 U1 Cu1 44.09(6) 9_666 9_666
P1 U1 Cu1 90.17(7) 9_556 9_666
P1 U1 Cu1 44.09(6) 9_566 9_666
P1 U1 Cu1 90.17(7) 9_656 9_666
O1 U1 Cu1 118.758(8) 9_656 1_556
O1 U1 Cu1 160.182(16) 1_455 1_556
O1 U1 Cu1 118.758(9) 9_666 1_556
O1 U1 Cu1 91.229(11) . 1_556
P1 U1 Cu1 44.09(6) 9_666 1_556
P1 U1 Cu1 90.17(7) 9_556 1_556
P1 U1 Cu1 90.17(7) 9_566 1_556
P1 U1 Cu1 44.09(6) 9_656 1_556
Cu1 U1 Cu1 47.190(9) 9_666 1_556
O1 U1 Cu1 91.229(11) 9_656 9_656
O1 U1 Cu1 118.758(8) 1_455 9_656
O1 U1 Cu1 160.182(16) 9_666 9_656
O1 U1 Cu1 118.758(8) . 9_656
P1 U1 Cu1 90.17(7) 9_666 9_656
P1 U1 Cu1 44.09(6) 9_556 9_656
P1 U1 Cu1 90.17(7) 9_566 9_656
P1 U1 Cu1 44.09(6) 9_656 9_656
Cu1 U1 Cu1 68.953(14) 9_666 9_656
Cu1 U1 Cu1 47.190(9) 1_556 9_656
O1 U1 Cu1 118.758(8) 9_656 1_456
O1 U1 Cu1 91.229(11) 1_455 1_456
O1 U1 Cu1 118.758(9) 9_666 1_456
O1 U1 Cu1 160.182(16) . 1_456
P1 U1 Cu1 90.17(7) 9_666 1_456
P1 U1 Cu1 44.09(6) 9_556 1_456
P1 U1 Cu1 44.09(6) 9_566 1_456
P1 U1 Cu1 90.17(7) 9_656 1_456
Cu1 U1 Cu1 47.190(9) 9_666 1_456
Cu1 U1 Cu1 68.953(14) 1_556 1_456
Cu1 U1 Cu1 47.190(9) 9_656 1_456
O1 U1 U1 90.0 9_656 1_455
O1 U1 U1 35.706(12) 1_455 1_455
O1 U1 U1 90.0 9_666 1_455
O1 U1 U1 144.294(12) . 1_455
P1 U1 U1 129.57(3) 9_666 1_455
P1 U1 U1 50.43(3) 9_556 1_455
P1 U1 U1 50.43(3) 9_566 1_455
P1 U1 U1 129.57(3) 9_656 1_455
Cu1 U1 U1 90.0 9_666 1_455
Cu1 U1 U1 124.477(7) 1_556 1_455
Cu1 U1 U1 90.0 9_656 1_455
Cu1 U1 U1 55.523(7) 1_456 1_455
O1 U1 U1 35.706(12) 9_656 1_545
O1 U1 U1 90.0 1_455 1_545
O1 U1 U1 144.294(12) 9_666 1_545
O1 U1 U1 90.0 . 1_545
P1 U1 U1 129.57(3) 9_666 1_545
P1 U1 U1 50.43(3) 9_556 1_545
P1 U1 U1 129.57(3) 9_566 1_545
P1 U1 U1 50.43(3) 9_656 1_545
Cu1 U1 U1 124.477(7) 9_666 1_545
Cu1 U1 U1 90.0 1_556 1_545
Cu1 U1 U1 55.523(7) 9_656 1_545
Cu1 U1 U1 90.0 1_456 1_545
U1 U1 U1 90.0 1_455 1_545
O1 U1 U1 90.0 9_656 1_655
O1 U1 U1 144.294(12) 1_455 1_655
O1 U1 U1 90.0 9_666 1_655
O1 U1 U1 35.706(12) . 1_655
P1 U1 U1 50.43(3) 9_666 1_655
P1 U1 U1 129.57(3) 9_556 1_655
P1 U1 U1 129.57(3) 9_566 1_655
P1 U1 U1 50.43(3) 9_656 1_655
Cu1 U1 U1 90.0 9_666 1_655
Cu1 U1 U1 55.523(7) 1_556 1_655
Cu1 U1 U1 90.0 9_656 1_655
Cu1 U1 U1 124.477(7) 1_456 1_655
U1 U1 U1 180.0 1_455 1_655
U1 U1 U1 90.0 1_545 1_655
O1 U1 U1 144.294(12) 9_656 1_565
O1 U1 U1 90.0 1_455 1_565
O1 U1 U1 35.706(12) 9_666 1_565
O1 U1 U1 90.0 . 1_565
P1 U1 U1 50.43(3) 9_666 1_565
P1 U1 U1 129.57(3) 9_556 1_565
P1 U1 U1 50.43(3) 9_566 1_565
P1 U1 U1 129.57(3) 9_656 1_565
Cu1 U1 U1 55.523(7) 9_666 1_565
Cu1 U1 U1 90.0 1_556 1_565
Cu1 U1 U1 124.477(7) 9_656 1_565
Cu1 U1 U1 90.0 1_456 1_565
U1 U1 U1 90.0 1_455 1_565
U1 U1 U1 180.000(17) 1_545 1_565
U1 U1 U1 90.0 1_655 1_565
O1 U1 U1 35.043(6) 9_656 9_556
O1 U1 U1 35.043(6) 1_455 9_556
O1 U1 U1 89.24(2) 9_666 9_556
O1 U1 U1 89.24(2) . 9_556
P1 U1 U1 160.25(8) 9_666 9_556
P1 U1 U1 71.18(7) 9_556 9_556
P1 U1 U1 108.02(5) 9_566 9_556
P1 U1 U1 108.02(5) 9_656 9_556
Cu1 U1 U1 150.268(8) 9_666 9_556
Cu1 U1 U1 150.268(8) 1_556 9_556
Cu1 U1 U1 107.874(11) 9_656 9_556
Cu1 U1 U1 107.874(11) 1_456 9_556
U1 U1 U1 60.270(7) 1_455 9_556
U1 U1 U1 60.270(7) 1_545 9_556
U1 U1 U1 119.730(7) 1_655 9_556
U1 U1 U1 119.730(7) 1_565 9_556
O1 U1 U1 89.24(2) 9_656 9_566
O1 U1 U1 35.043(6) 1_455 9_566
O1 U1 U1 35.043(6) 9_666 9_566
O1 U1 U1 89.24(2) . 9_566
P1 U1 U1 108.02(5) 9_666 9_566
P1 U1 U1 108.02(5) 9_556 9_566
P1 U1 U1 71.18(7) 9_566 9_566
P1 U1 U1 160.25(8) 9_656 9_566
Cu1 U1 U1 107.874(11) 9_666 9_566
Cu1 U1 U1 150.268(8) 1_556 9_566
Cu1 U1 U1 150.268(8) 9_656 9_566
Cu1 U1 U1 107.874(11) 1_456 9_566
U1 U1 U1 60.270(7) 1_455 9_566
U1 U1 U1 119.730(7) 1_545 9_566
U1 U1 U1 119.730(7) 1_655 9_566
U1 U1 U1 60.270(7) 1_565 9_566
U1 U1 U1 59.459(15) 9_556 9_566
O1 U1 U1 35.043(6) 9_656 9_656
O1 U1 U1 89.24(2) 1_455 9_656
O1 U1 U1 89.24(2) 9_666 9_656
O1 U1 U1 35.043(6) . 9_656
P1 U1 U1 108.02(5) 9_666 9_656
P1 U1 U1 108.02(5) 9_556 9_656
P1 U1 U1 160.25(8) 9_566 9_656
P1 U1 U1 71.18(7) 9_656 9_656
Cu1 U1 U1 150.268(8) 9_666 9_656
Cu1 U1 U1 107.874(11) 1_556 9_656
Cu1 U1 U1 107.874(11) 9_656 9_656
Cu1 U1 U1 150.268(8) 1_456 9_656
U1 U1 U1 119.730(7) 1_455 9_656
U1 U1 U1 60.270(7) 1_545 9_656
U1 U1 U1 60.270(7) 1_655 9_656
U1 U1 U1 119.730(7) 1_565 9_656
U1 U1 U1 59.459(15) 9_556 9_656
U1 U1 U1 89.07(3) 9_566 9_656
O1 U1 U1 89.24(2) 9_656 9_666
O1 U1 U1 89.24(2) 1_455 9_666
O1 U1 U1 35.043(6) 9_666 9_666
O1 U1 U1 35.043(6) . 9_666
P1 U1 U1 71.18(7) 9_666 9_666
P1 U1 U1 160.25(8) 9_556 9_666
P1 U1 U1 108.02(5) 9_566 9_666
P1 U1 U1 108.02(5) 9_656 9_666
Cu1 U1 U1 107.874(11) 9_666 9_666
Cu1 U1 U1 107.874(11) 1_556 9_666
Cu1 U1 U1 150.268(8) 9_656 9_666
Cu1 U1 U1 150.268(8) 1_456 9_666
U1 U1 U1 119.730(7) 1_455 9_666
U1 U1 U1 119.730(7) 1_545 9_666
U1 U1 U1 60.270(7) 1_655 9_666
U1 U1 U1 60.270(7) 1_565 9_666
U1 U1 U1 89.07(3) 9_556 9_666
U1 U1 U1 59.459(15) 9_566 9_666
U1 U1 U1 59.459(15) 9_656 9_666
P1 Cu1 P1 112.05(8) 9_655 1_655
P1 Cu1 P1 104.43(15) 9_655 9_665
P1 Cu1 P1 112.05(8) 1_655 9_665
P1 Cu1 P1 112.05(8) 9_655 .
P1 Cu1 P1 104.43(15) 1_655 .
P1 Cu1 P1 112.05(8) 9_665 .
P1 Cu1 Cu1 123.98(4) 9_655 9_765
P1 Cu1 Cu1 56.02(4) 1_655 9_765
P1 Cu1 Cu1 56.02(4) 9_665 9_765
P1 Cu1 Cu1 123.98(4) . 9_765
P1 Cu1 Cu1 56.02(4) 9_655 9_655
P1 Cu1 Cu1 123.98(4) 1_655 9_655
P1 Cu1 Cu1 123.98(4) 9_665 9_655
P1 Cu1 Cu1 56.02(4) . 9_655
Cu1 Cu1 Cu1 180.0 9_765 9_655
P1 Cu1 Cu1 123.98(4) 9_655 9_665
P1 Cu1 Cu1 123.98(4) 1_655 9_665
P1 Cu1 Cu1 56.02(4) 9_665 9_665
P1 Cu1 Cu1 56.02(4) . 9_665
Cu1 Cu1 Cu1 90.0 9_765 9_665
Cu1 Cu1 Cu1 90.0 9_655 9_665
P1 Cu1 Cu1 56.02(4) 9_655 9_755
P1 Cu1 Cu1 56.02(4) 1_655 9_755
P1 Cu1 Cu1 123.98(4) 9_665 9_755
P1 Cu1 Cu1 123.98(4) . 9_755
Cu1 Cu1 Cu1 90.0 9_765 9_755
Cu1 Cu1 Cu1 90.0 9_655 9_755
Cu1 Cu1 Cu1 180.0 9_665 9_755
P1 Cu1 U1 59.66(6) 9_655 1_554
P1 Cu1 U1 162.26(8) 1_655 1_554
P1 Cu1 U1 59.66(6) 9_665 1_554
P1 Cu1 U1 93.31(8) . 1_554
Cu1 Cu1 U1 113.595(5) 9_765 1_554
Cu1 Cu1 U1 66.405(5) 9_655 1_554
Cu1 Cu1 U1 66.405(5) 9_665 1_554
Cu1 Cu1 U1 113.595(5) 9_755 1_554
P1 Cu1 U1 162.26(8) 9_655 9_666
P1 Cu1 U1 59.66(6) 1_655 9_666
P1 Cu1 U1 93.31(8) 9_665 9_666
P1 Cu1 U1 59.66(6) . 9_666
Cu1 Cu1 U1 66.405(5) 9_765 9_666
Cu1 Cu1 U1 113.595(5) 9_655 9_666
Cu1 Cu1 U1 66.405(5) 9_665 9_666
Cu1 Cu1 U1 113.595(5) 9_755 9_666
U1 Cu1 U1 132.810(9) 1_554 9_666
P1 Cu1 U1 59.66(6) 9_655 1_654
P1 Cu1 U1 93.31(8) 1_655 1_654
P1 Cu1 U1 59.66(6) 9_665 1_654
P1 Cu1 U1 162.26(8) . 1_654
Cu1 Cu1 U1 66.405(5) 9_765 1_654
Cu1 Cu1 U1 113.595(5) 9_655 1_654
Cu1 Cu1 U1 113.595(5) 9_665 1_654
Cu1 Cu1 U1 66.405(5) 9_755 1_654
U1 Cu1 U1 68.953(14) 1_554 1_654
U1 Cu1 U1 132.810(9) 9_666 1_654
P1 Cu1 U1 93.31(8) 9_655 9_656
P1 Cu1 U1 59.66(6) 1_655 9_656
P1 Cu1 U1 162.26(8) 9_665 9_656
P1 Cu1 U1 59.66(6) . 9_656
Cu1 Cu1 U1 113.595(5) 9_765 9_656
Cu1 Cu1 U1 66.405(5) 9_655 9_656
Cu1 Cu1 U1 113.595(5) 9_665 9_656
Cu1 Cu1 U1 66.405(5) 9_755 9_656
U1 Cu1 U1 132.810(9) 1_554 9_656
U1 Cu1 U1 68.953(14) 9_666 9_656
U1 Cu1 U1 132.810(9) 1_654 9_656
P1 Cu1 Cu1 142.22(8) 9_655 1_565
P1 Cu1 Cu1 90.0 1_655 1_565
P1 Cu1 Cu1 37.78(8) 9_665 1_565
P1 Cu1 Cu1 90.0 . 1_565
Cu1 Cu1 Cu1 45.0 9_765 1_565
Cu1 Cu1 Cu1 135.0 9_655 1_565
Cu1 Cu1 Cu1 45.0 9_665 1_565
Cu1 Cu1 Cu1 135.0 9_755 1_565
U1 Cu1 Cu1 90.0 1_554 1_565
U1 Cu1 Cu1 55.523(7) 9_666 1_565
U1 Cu1 Cu1 90.0 1_654 1_565
U1 Cu1 Cu1 124.477(7) 9_656 1_565
P1 Cu1 Cu1 90.0 9_655 1_655
P1 Cu1 Cu1 37.78(8) 1_655 1_655
P1 Cu1 Cu1 90.0 9_665 1_655
P1 Cu1 Cu1 142.22(8) . 1_655
Cu1 Cu1 Cu1 45.0 9_765 1_655
Cu1 Cu1 Cu1 135.0 9_655 1_655
Cu1 Cu1 Cu1 135.0 9_665 1_655
Cu1 Cu1 Cu1 45.0 9_755 1_655
U1 Cu1 Cu1 124.477(7) 1_554 1_655
U1 Cu1 Cu1 90.0 9_666 1_655
U1 Cu1 Cu1 55.523(7) 1_654 1_655
U1 Cu1 Cu1 90.0 9_656 1_655
Cu1 Cu1 Cu1 90.0 1_565 1_655
P1 Cu1 Cu1 90.0 9_655 1_455
P1 Cu1 Cu1 142.22(8) 1_655 1_455
P1 Cu1 Cu1 90.0 9_665 1_455
P1 Cu1 Cu1 37.78(8) . 1_455
Cu1 Cu1 Cu1 135.0 9_765 1_455
Cu1 Cu1 Cu1 45.0 9_655 1_455
Cu1 Cu1 Cu1 45.0 9_665 1_455
Cu1 Cu1 Cu1 135.0 9_755 1_455
U1 Cu1 Cu1 55.523(7) 1_554 1_455
U1 Cu1 Cu1 90.0 9_666 1_455
U1 Cu1 Cu1 124.477(7) 1_654 1_455
U1 Cu1 Cu1 90.0 9_656 1_455
Cu1 Cu1 Cu1 90.0 1_565 1_455
Cu1 Cu1 Cu1 180.0 1_655 1_455
P1 Cu1 Cu1 37.78(8) 9_655 1_545
P1 Cu1 Cu1 90.0 1_655 1_545
P1 Cu1 Cu1 142.22(8) 9_665 1_545
P1 Cu1 Cu1 90.0 . 1_545
Cu1 Cu1 Cu1 135.0 9_765 1_545
Cu1 Cu1 Cu1 45.0 9_655 1_545
Cu1 Cu1 Cu1 135.0 9_665 1_545
Cu1 Cu1 Cu1 45.0 9_755 1_545
U1 Cu1 Cu1 90.0 1_554 1_545
U1 Cu1 Cu1 124.477(7) 9_666 1_545
U1 Cu1 Cu1 90.0 1_654 1_545
U1 Cu1 Cu1 55.523(7) 9_656 1_545
Cu1 Cu1 Cu1 180.0 1_565 1_545
Cu1 Cu1 Cu1 90.0 1_655 1_545
Cu1 Cu1 Cu1 90.0 1_455 1_545
Cu1 P1 Cu1 67.95(8) 9_655 1_455
Cu1 P1 Cu1 104.43(15) 9_655 9_665
Cu1 P1 Cu1 67.95(8) 1_455 9_665
Cu1 P1 Cu1 67.95(8) 9_655 .
Cu1 P1 Cu1 104.43(15) 1_455 .
Cu1 P1 Cu1 67.95(8) 9_665 .
Cu1 P1 U1 140.29(4) 9_655 9_666
Cu1 P1 U1 140.29(4) 1_455 9_666
Cu1 P1 U1 76.251(11) 9_665 9_666
Cu1 P1 U1 76.251(11) . 9_666
Cu1 P1 U1 76.251(11) 9_655 9_556
Cu1 P1 U1 76.251(11) 1_455 9_556
Cu1 P1 U1 140.29(4) 9_665 9_556
Cu1 P1 U1 140.29(4) . 9_556
U1 P1 U1 128.57(15) 9_666 9_556
Cu1 P1 U1 140.29(4) 9_655 9_566
Cu1 P1 U1 76.251(11) 1_455 9_566
Cu1 P1 U1 76.251(11) 9_665 9_566
Cu1 P1 U1 140.29(4) . 9_566
U1 P1 U1 79.15(6) 9_666 9_566
U1 P1 U1 79.15(6) 9_556 9_566
Cu1 P1 U1 76.251(11) 9_655 9_656
Cu1 P1 U1 140.29(4) 1_455 9_656
Cu1 P1 U1 140.29(4) 9_665 9_656
Cu1 P1 U1 76.251(11) . 9_656
U1 P1 U1 79.15(6) 9_666 9_656
U1 P1 U1 79.15(6) 9_556 9_656
U1 P1 U1 128.57(15) 9_566 9_656
Cu1 P1 U1 127.78(8) 9_655 .
Cu1 P1 U1 127.78(8) 1_455 .
Cu1 P1 U1 127.78(8) 9_665 .
Cu1 P1 U1 127.78(8) . .
U1 P1 U1 64.29(7) 9_666 .
U1 P1 U1 64.29(7) 9_556 .
U1 P1 U1 64.29(7) 9_566 .
U1 P1 U1 64.29(7) 9_656 .
Cu1 P1 U1 52.22(8) 9_655 1_554
Cu1 P1 U1 52.22(8) 1_455 1_554
Cu1 P1 U1 52.22(8) 9_665 1_554
Cu1 P1 U1 52.22(8) . 1_554
U1 P1 U1 115.71(7) 9_666 1_554
U1 P1 U1 115.71(7) 9_556 1_554
U1 P1 U1 115.71(7) 9_566 1_554
U1 P1 U1 115.71(7) 9_656 1_554
U1 P1 U1 180.0 . 1_554
Cu1 P1 Cu1 57.68(3) 9_655 9
Cu1 P1 Cu1 29.705(6) 1_455 9
Cu1 P1 Cu1 97.66(8) 9_665 9
Cu1 P1 Cu1 117.85(11) . 9
U1 P1 Cu1 161.75(4) 9_666 9
U1 P1 Cu1 48.28(2) 9_556 9
U1 P1 Cu1 82.700(8) 9_566 9
U1 P1 Cu1 114.288(5) 9_656 9
U1 P1 Cu1 109.12(5) . 9
U1 P1 Cu1 70.88(5) 1_554 9
Cu1 P1 Cu1 29.705(6) 9_655 1_445
Cu1 P1 Cu1 57.68(3) 1_455 1_445
Cu1 P1 Cu1 117.85(11) 9_665 1_445
Cu1 P1 Cu1 97.66(8) . 1_445
U1 P1 Cu1 161.75(4) 9_666 1_445
U1 P1 Cu1 48.28(2) 9_556 1_445
U1 P1 Cu1 114.288(5) 9_566 1_445
U1 P1 Cu1 82.700(8) 9_656 1_445
U1 P1 Cu1 109.12(5) . 1_445
U1 P1 Cu1 70.88(5) 1_554 1_445
Cu1 P1 Cu1 34.769(11) 9 1_445
U1 O1 U1 109.914(12) 9_656 1_655
U1 O1 U1 108.59(2) 9_656 9_666
U1 O1 U1 109.914(12) 1_655 9_666
U1 O1 U1 109.914(12) 9_656 .
U1 O1 U1 108.59(2) 1_655 .
U1 O1 U1 109.914(12) 9_666 .
U1 O1 Cu1 125.706(12) 9_656 1_556
U1 O1 Cu1 54.294(12) 1_655 1_556
U1 O1 Cu1 125.706(12) 9_666 1_556
U1 O1 Cu1 54.294(12) . 1_556
U1 O1 Cu1 54.294(12) 9_656 .
U1 O1 Cu1 125.706(12) 1_655 .
U1 O1 Cu1 54.294(12) 9_666 .
U1 O1 Cu1 125.706(12) . .
Cu1 O1 Cu1 180.0 1_556 .
U1 O1 U1 58.378(4) 9_656 9_556
U1 O1 U1 150.464(1) 1_655 9_556
U1 O1 U1 99.621(11) 9_666 9_556
U1 O1 U1 59.145(17) . 9_556
Cu1 O1 U1 107.819(7) 1_556 9_556
Cu1 O1 U1 72.181(7) . 9_556
U1 O1 U1 150.464(1) 9_656 1_665
U1 O1 U1 58.378(4) 1_655 1_665
U1 O1 U1 59.145(17) 9_666 1_665
U1 O1 U1 99.621(11) . 1_665
Cu1 O1 U1 72.181(7) 1_556 1_665
Cu1 O1 U1 107.819(7) . 1_665
U1 O1 U1 144.958(2) 9_556 1_665
U1 O1 U1 99.621(11) 9_656 9_766
U1 O1 U1 59.145(17) 1_655 9_766
U1 O1 U1 58.378(4) 9_666 9_766
U1 O1 U1 150.464(1) . 9_766
Cu1 O1 U1 107.819(7) 1_556 9_766
Cu1 O1 U1 72.181(7) . 9_766
U1 O1 U1 144.363(15) 9_556 9_766
U1 O1 U1 50.843(10) 1_665 9_766
U1 O1 U1 59.145(17) 9_656 1_545
U1 O1 U1 99.621(11) 1_655 1_545
U1 O1 U1 150.464(1) 9_666 1_545
U1 O1 U1 58.378(4) . 1_545
Cu1 O1 U1 72.181(7) 1_556 1_545
Cu1 O1 U1 107.819(7) . 1_545
U1 O1 U1 50.843(10) 9_556 1_545
U1 O1 U1 144.363(15) 1_665 1_545
U1 O1 U1 144.958(2) 9_766 1_545
U1 O1 U1 150.464(1) 9_656 1_565
U1 O1 U1 99.621(11) 1_655 1_565
U1 O1 U1 59.145(17) 9_666 1_565
U1 O1 U1 58.378(4) . 1_565
Cu1 O1 U1 72.181(7) 1_556 1_565
Cu1 O1 U1 107.819(7) . 1_565
U1 O1 U1 95.373(4) 9_556 1_565
U1 O1 U1 50.398(2) 1_665 1_565
U1 O1 U1 95.373(4) 9_766 1_565
U1 O1 U1 116.755(8) 1_545 1_565
U1 O1 U1 99.621(11) 9_656 9_566
U1 O1 U1 150.464(1) 1_655 9_566
U1 O1 U1 58.378(4) 9_666 9_566
U1 O1 U1 59.145(17) . 9_566
Cu1 O1 U1 107.819(7) 1_556 9_566
Cu1 O1 U1 72.181(7) . 9_566
U1 O1 U1 50.398(2) 9_556 9_566
U1 O1 U1 95.373(4) 1_665 9_566
U1 O1 U1 116.755(8) 9_766 9_566
U1 O1 U1 95.373(4) 1_545 9_566
U1 O1 U1 50.843(10) 1_565 9_566

loop_
_geom_bond_atom_site_label_1
_geom_bond_atom_site_label_2
_geom_bond_distance
_geom_bond_site_symmetry_2
U1 O1 2.3286(4) 9_656
U1 O1 2.3286(4) 1_455
U1 O1 2.3286(4) 9_666
U1 O1 2.3286(4) .
U1 P1 2.9680(19) 9_666
U1 P1 2.9680(19) 9_556
U1 P1 2.9680(18) 9_566
U1 P1 2.9680(18) 9_656
U1 Cu1 3.3403(6) 9_666
U1 Cu1 3.3403(6) 1_556
U1 Cu1 3.3403(6) 9_656
U1 Cu1 3.3403(6) 1_456
U1 U1 3.7817(4) 1_455
U1 U1 3.7817(4) 1_545
U1 U1 3.7817(4) 1_655
U1 U1 3.7817(4) 1_565
U1 U1 3.8129(9) 9_556
U1 U1 3.8129(9) 9_566
U1 U1 3.8129(9) 9_656
U1 U1 3.8129(9) 9_666
Cu1 P1 2.392(3) 9_655
Cu1 P1 2.392(3) 1_655
Cu1 P1 2.392(3) 9_665
Cu1 P1 2.392(3) .
Cu1 Cu1 2.6741(3) 9_765
Cu1 Cu1 2.6741(3) 9_655
Cu1 Cu1 2.6741(3) 9_665
Cu1 Cu1 2.6741(3) 9_755
Cu1 U1 3.3403(6) 1_554
Cu1 U1 3.3403(6) 9_666
Cu1 U1 3.3403(6) 1_654
Cu1 U1 3.3403(6) 9_656
Cu1 Cu1 3.7817(4) 1_565
Cu1 Cu1 3.7817(4) 1_655
Cu1 Cu1 3.7817(4) 1_455
Cu1 Cu1 3.7817(4) 1_545
P1 Cu1 2.392(3) 9_655
P1 Cu1 2.392(3) 1_455
P1 Cu1 2.392(3) 9_665
P1 U1 2.9680(18) 9_666
P1 U1 2.9680(18) 9_556
P1 U1 2.9680(18) 9_566
P1 U1 2.9680(18) 9_656
P1 U1 4.219(4) 1_554
P1 Cu1 4.4750(14) 9
P1 Cu1 4.4750(14) 1_445
O1 U1 2.3286(4) 9_656
O1 U1 2.3286(4) 1_655
O1 U1 2.3286(4) 9_666
O1 Cu1 4.1126(6) 1_556
O1 U1 4.4411(5) 9_556
O1 U1 4.4411(5) 1_665
O1 U1 4.4411(5) 9_766
O1 U1 4.4411(5) 1_545
O1 U1 4.4411(5) 1_565
O1 U1 4.4411(5) 9_566
